data_7124818
loop_
_publ_author_name
'Stephens, David E.'
'Lakey-Beitia, Johant'
'Burch, Jessica E.'
'Arman, Hadi D.'
'Larionov, Oleg V.'

_publ_section_title
;
 Mechanistic insights into the potassium tert-butoxide-mediated synthesis
 of N-heterobiaryls.
;
_journal_issue 64
_journal_name_full 'Chemical communications (Cambridge, England)'
_journal_page_first 9945
_journal_page_last 9948
_journal_paper_doi 10.1039/c6cc04816a
_journal_volume 52
_journal_year 2016
_chemical_formula_moiety '2(C11 H8 N)'
_chemical_formula_sum 'C22 H16 N2'
_chemical_formula_weight 308.37
_chemical_name_systematic 5,5'-Diphenyl-2,2'-bipyridine
_space_group_crystal_system monoclinic
_space_group_IT_number 14
_space_group_name_Hall '-P 2ybc'
_space_group_name_H-M_alt 'P 1 21/c 1'
_atom_sites_solution_hydrogens geom
_atom_sites_solution_primary direct
_audit_creation_date 2015-06-30
_audit_creation_method
;
Olex2 1.2
(compiled 2015.01.26 svn.r3150 for OlexSys, GUI svn.r4998)
;
_audit_update_record
;
2016-04-14 deposited with the CCDC.
2016-07-15 downloaded from the CCDC.
;
_cell_angle_alpha 90
_cell_angle_beta 110.528(9)
_cell_angle_gamma 90
_cell_formula_units_Z 4
_cell_length_a 20.260(12)
_cell_length_b 5.434(3)
_cell_length_c 16.088(9)
_cell_measurement_reflns_used 4081
_cell_measurement_temperature 293(2)
_cell_measurement_theta_max 40.2
_cell_measurement_theta_min 2.5
_cell_volume 1658.7(16)
_computing_cell_refinement 'CrystalClear-SM Expert 2.0 r15 (Rigaku, 2011)'
_computing_data_collection 'CrystalClear-SM Expert 2.0 r15 (Rigaku, 2011)'
_computing_data_reduction 'CrystalClear-SM Expert 2.0 r15 (Rigaku, 2011)'
_computing_molecular_graphics 'Olex2 (Dolomanov et al., 2009)'
_computing_publication_material 'Olex2 (Dolomanov et al., 2009)'
_computing_structure_refinement 'ShelXL (Sheldrick, 2008)'
_computing_structure_solution 'ShelXS (Sheldrick, 2008)'
_diffrn_ambient_temperature 293(2)
_diffrn_detector CCD
_diffrn_detector_area_resol_mean 28.5714
_diffrn_measured_fraction_theta_full 0.987
_diffrn_measured_fraction_theta_max 0.987
_diffrn_measurement_details
;
scan:
	Number of images: 246
	           Slice: -125.0000 - -2.0000
	     Image width: 0.5000
	        Exp time: 50.0000
	   Rotation axis: Omega
	           Omega: 0.0000
	           Kappa: -70.0000
	             Phi: 270.0000
	             XTD: 34.9568
	          2theta: -35.0367
scan:
	Number of images: 184
	           Slice: -68.0000 - 24.0000
	     Image width: 0.5000
	        Exp time: 50.0000
	   Rotation axis: Omega
	           Omega: 0.0000
	           Kappa: 70.0000
	             Phi: 90.0000
	             XTD: 34.9568
	          2theta: -35.0367
scan:
	Number of images: 92
	           Slice: 0.0000 - 46.0000
	     Image width: 0.5000
	        Exp time: 50.0000
	   Rotation axis: Omega
	           Omega: 0.0000
	           Kappa: 0.0000
	             Phi: 180.0000
	             XTD: 34.9568
	          2theta: -35.0367
scan:
	Number of images: 64
	           Slice: -45.0000 - -13.0000
	     Image width: 0.5000
	        Exp time: 50.0000
	   Rotation axis: Omega
	           Omega: 0.0000
	           Kappa: 0.0000
	             Phi: 90.0000
	             XTD: 34.9568
	          2theta: -35.0367
scan:
	Number of images: 62
	           Slice: 19.0000 - 50.0000
	     Image width: 0.5000
	        Exp time: 50.0000
	   Rotation axis: Omega
	           Omega: 0.0000
	           Kappa: 70.0000
	             Phi: 0.0000
	             XTD: 34.9568
	          2theta: -35.0367
;
_diffrn_measurement_device
;
AFC12 (Right): Kappa 3 circle
;
_diffrn_measurement_device_type 'Rigaku Saturn724 (2x2 bin mode)'
_diffrn_measurement_method 'profile data from \w-scans'
_diffrn_measurement_specimen_support Fiber
_diffrn_orient_matrix_type d*Trek
_diffrn_orient_matrix_UB_11 -0.006354
_diffrn_orient_matrix_UB_12 -0.064037
_diffrn_orient_matrix_UB_13 -0.016251
_diffrn_orient_matrix_UB_21 -0.156145
_diffrn_orient_matrix_UB_22 0.038233
_diffrn_orient_matrix_UB_23 -0.089604
_diffrn_orient_matrix_UB_31 0.023926
_diffrn_orient_matrix_UB_32 -0.009879
_diffrn_orient_matrix_UB_33 -0.045910
_diffrn_radiation_monochromator 'Graphite Monochromator'
_diffrn_radiation_type MoK\a
_diffrn_radiation_wavelength 0.71075
_diffrn_reflns_av_R_equivalents 0.0779
_diffrn_reflns_av_unetI/netI 0.0497
_diffrn_reflns_Laue_measured_fraction_full 0.987
_diffrn_reflns_Laue_measured_fraction_max 0.987
_diffrn_reflns_limit_h_max 24
_diffrn_reflns_limit_h_min -24
_diffrn_reflns_limit_k_max 6
_diffrn_reflns_limit_k_min -6
_diffrn_reflns_limit_l_max 19
_diffrn_reflns_limit_l_min -8
_diffrn_reflns_number 8978
_diffrn_reflns_point_group_measured_fraction_full 0.987
_diffrn_reflns_point_group_measured_fraction_max 0.987
_diffrn_reflns_theta_full 25.047
_diffrn_reflns_theta_max 25.047
_diffrn_reflns_theta_min 2.704
_diffrn_source 'Sealed Tube'
_diffrn_source_current 40.0
_diffrn_source_power 2.0
_diffrn_source_voltage 50.0
_exptl_absorpt_coefficient_mu 0.073
_exptl_absorpt_correction_T_max 1.000
_exptl_absorpt_correction_T_min 0.691
_exptl_absorpt_correction_type multi-scan
_exptl_absorpt_process_details 'ABSCOR (Higashi, 1995)'
_exptl_crystal_colour 'clear yellow'
_exptl_crystal_colour_lustre clear
_exptl_crystal_colour_primary yellow
_exptl_crystal_density_diffrn 1.235
_exptl_crystal_description plate
_exptl_crystal_F_000 648
_exptl_crystal_size_max 0.53
_exptl_crystal_size_mid 0.5
_exptl_crystal_size_min 0.3
_refine_diff_density_max 0.160
_refine_diff_density_min -0.169
_refine_diff_density_rms 0.030
_refine_ls_extinction_method none
_refine_ls_goodness_of_fit_ref 1.023
_refine_ls_hydrogen_treatment constr
_refine_ls_matrix_type full
_refine_ls_number_parameters 253
_refine_ls_number_reflns 2904
_refine_ls_number_restraints 0
_refine_ls_restrained_S_all 1.023
_refine_ls_R_factor_all 0.0850
_refine_ls_R_factor_gt 0.0681
_refine_ls_shift/su_max 0.000
_refine_ls_shift/su_mean 0.000
_refine_ls_structure_factor_coef Fsqd
_refine_ls_weighting_details 'w=1/[\s^2^(Fo^2^)+(0.0300P)^2^+0.5500P] where P=(Fo^2^+2Fc^2^)/3'
_refine_ls_weighting_scheme calc
_refine_ls_wR_factor_gt 0.1391
_refine_ls_wR_factor_ref 0.1491
_reflns_Friedel_coverage 0.000
_reflns_number_gt 2142
_reflns_number_total 2904
_reflns_threshold_expression 'I > 2\s(I)'
_cod_data_source_file c6cc04816a2.cif
_cod_data_source_block cd1338a
_cod_database_code 7124818
_shelx_space_group_comment
;
The symmetry employed for this shelxl refinement is uniquely defined
by the following loop, which should always be used as a source of
symmetry information in preference to the above space-group names.
They are only intended as comments.
;
_shelx_estimated_absorpt_t_max 0.978
_shelx_estimated_absorpt_t_min 0.962
_olex2_refinement_description
;
1. Fixed Uiso
 At 1.2 times of:
  All C(H) groups, All C(H,H) groups
2. Others
 Fixed Sof: C21A(0.5) H21A(0.5) C21B(0.5) H21B(0.5) H20A(0.5) H20(0.5)
 C22A(0.5) H22A(0.5) C22B(0.5) H22B(0.5) C18B(0.5) H18B(0.5) C18A(0.5)
 H18A(0.5) C19B(0.5) H19B(0.5) C19A(0.5) H19A(0.5)
3.a Aromatic/amide H refined with riding coordinates:
 C21A(H21A), C15(H15), C21B(H21B), C13(H13), C20(H20A), C20(H20), C14(H14),
 C2(H2), C11(H11), C9(H9), C4(H4), C3(H3), C10(H10), C7(H7), C8(H8), C22A(H22A),
  C22B(H22B), C18B(H18B), C18A(H18A), C19B(H19B), C19A(H19A)
;
_shelx_shelxl_version_number 2014/7
_olex2_date_sample_data_collection 2015-06-26
_olex2_date_sample_submission 2015-06-25
_olex2_exptl_crystal_mounting_method 'glass fiber'
_olex2_submission_special_instructions 'No special instructions were received'

loop_
_space_group_symop_operation_xyz
'x, y, z'
'-x, y+1/2, -z+1/2'
'-x, -y, -z'
'x, -y-1/2, z-1/2'

loop_
_atom_site_label
_atom_site_type_symbol
_atom_site_fract_x
_atom_site_fract_y
_atom_site_fract_z
_atom_site_U_iso_or_equiv
_atom_site_adp_type
_atom_site_occupancy
_atom_site_site_symmetry_order
_atom_site_calc_flag
_atom_site_refinement_flags_posn
_atom_site_refinement_flags_occupancy
_atom_site_disorder_assembly
_atom_site_disorder_group
N2 N 0.05394(8) 0.1354(3) 0.44413(9) 0.0718(5) Uani 1 1 d . . . .
C12 C -0.00253(10) 0.1013(4) 0.46758(11) 0.0719(6) Uani 1 1 d . . . .
C21A C 0.2219(5) 0.1692(18) 0.3521(5) 0.112(3) Uani 0.5 1 d . P A 2
H21A H 0.2516 0.0357 0.3560 0.134 Uiso 0.5 1 calc R P A 2
C15 C -0.00550(12) 0.4685(6) 0.35134(15) 0.0955(7) Uani 1 1 d . . . .
H15 H -0.0055 0.5927 0.3116 0.115 Uiso 1 1 calc R . . .
C21B C 0.2383(4) 0.299(2) 0.3920(6) 0.148(4) Uani 0.5 1 d . P A 1
H21B H 0.2804 0.2357 0.4309 0.177 Uiso 0.5 1 calc R P A 1
C16 C 0.05275(11) 0.3177(4) 0.38658(12) 0.0755(6) Uani 1 1 d . . . .
C17 C 0.11730(11) 0.3491(5) 0.36439(13) 0.0765(6) Uani 1 1 d . . . .
C13 C -0.06205(11) 0.2466(5) 0.43495(14) 0.0922(7) Uani 1 1 d . . . .
H13 H -0.1006 0.2198 0.4525 0.111 Uiso 1 1 calc R . . .
C20 C 0.23927(15) 0.4101(7) 0.3241(2) 0.1168(10) Uani 1 1 d . . . .
H20A H 0.2769 0.4284 0.3043 0.140 Uiso 0.5 1 calc R P A 2
H20 H 0.2813 0.4331 0.3141 0.140 Uiso 0.5 1 calc R P A 1
C14 C -0.06322(13) 0.4328(6) 0.37567(16) 0.1062(9) Uani 1 1 d . . . .
H14 H -0.1028 0.5326 0.3526 0.127 Uiso 1 1 calc R . . .
N1 N 0.44589(10) 0.8959(3) 0.39161(12) 0.0781(5) Uani 1 1 d . . . .
C2 C 0.55683(13) 0.7388(5) 0.48662(15) 0.0874(7) Uani 1 1 d . . . .
H2 H 0.5946 0.7480 0.5400 0.105 Uiso 1 1 calc R . . .
C5 C 0.44481(12) 0.7212(4) 0.33107(14) 0.0778(6) Uani 1 1 d . . . .
C1 C 0.50137(12) 0.9033(4) 0.46788(14) 0.0765(6) Uani 1 1 d . . . .
C11 C 0.33464(14) 0.9140(6) 0.23125(17) 0.1033(8) Uani 1 1 d . . . .
H11 H 0.3409 1.0362 0.2738 0.124 Uiso 1 1 calc R . . .
C9 C 0.26705(16) 0.7505(8) 0.08975(19) 0.1185(10) Uani 1 1 d . . . .
H9 H 0.2287 0.7584 0.0369 0.142 Uiso 1 1 calc R . . .
C4 C 0.49818(14) 0.5517(5) 0.34660(16) 0.0909(7) Uani 1 1 d . . . .
H4 H 0.4958 0.4313 0.3046 0.109 Uiso 1 1 calc R . . .
C6 C 0.38273(12) 0.7280(4) 0.24723(15) 0.0812(6) Uani 1 1 d . . . .
C3 C 0.55525(14) 0.5612(5) 0.42483(17) 0.0965(7) Uani 1 1 d . . . .
H3 H 0.5921 0.4493 0.4357 0.116 Uiso 1 1 calc R . . .
C10 C 0.27666(16) 0.9256(7) 0.1532(2) 0.1211(10) Uani 1 1 d . . . .
H10 H 0.2444 1.0534 0.1443 0.145 Uiso 1 1 calc R . . .
C7 C 0.37151(17) 0.5528(6) 0.1818(2) 0.1177(9) Uani 1 1 d . . . .
H7 H 0.4034 0.4240 0.1899 0.141 Uiso 1 1 calc R . . .
C8 C 0.3140(2) 0.5652(8) 0.1046(2) 0.1379(12) Uani 1 1 d . . . .
H8 H 0.3073 0.4433 0.0618 0.165 Uiso 1 1 calc R . . .
C22A C 0.1623(4) 0.1403(14) 0.3723(4) 0.0909(18) Uani 0.5 1 d . P A 2
H22A H 0.1511 -0.0112 0.3908 0.109 Uiso 0.5 1 calc R P A 2
C22B C 0.1783(3) 0.2662(16) 0.4117(5) 0.117(3) Uani 0.5 1 d . P A 1
H22B H 0.1820 0.1781 0.4627 0.140 Uiso 0.5 1 calc R P A 1
C18B C 0.1164(3) 0.4690(11) 0.2833(4) 0.0962(15) Uani 0.5 1 d . P A 1
H18B H 0.0741 0.5277 0.2432 0.115 Uiso 0.5 1 calc R P A 1
C18A C 0.1374(3) 0.5793(13) 0.3487(4) 0.1091(17) Uani 0.5 1 d . P A 2
H18A H 0.1108 0.7160 0.3517 0.131 Uiso 0.5 1 calc R P A 2
C19B C 0.1771(3) 0.4966(12) 0.2653(4) 0.1018(17) Uani 0.5 1 d . P A 1
H19B H 0.1761 0.5737 0.2132 0.122 Uiso 0.5 1 calc R P A 1
C19A C 0.1985(4) 0.6070(16) 0.3281(5) 0.128(2) Uani 0.5 1 d . P A 2
H19A H 0.2119 0.7636 0.3168 0.153 Uiso 0.5 1 calc R P A 2

loop_
_atom_site_aniso_label
_atom_site_aniso_U_11
_atom_site_aniso_U_22
_atom_site_aniso_U_33
_atom_site_aniso_U_23
_atom_site_aniso_U_13
_atom_site_aniso_U_12
N2 0.0668(10) 0.0922(12) 0.0588(8) -0.0086(8) 0.0251(7) -0.0055(9)
C12 0.0611(11) 0.0998(15) 0.0556(10) -0.0108(9) 0.0215(9) -0.0060(11)
C21A 0.107(6) 0.129(6) 0.120(6) 0.006(4) 0.066(5) 0.015(4)
C15 0.0764(15) 0.125(2) 0.0858(14) 0.0200(14) 0.0294(12) 0.0085(14)
C21B 0.069(4) 0.224(11) 0.155(8) 0.105(8) 0.046(5) 0.026(6)
C16 0.0697(12) 0.0949(15) 0.0631(11) -0.0067(11) 0.0250(9) -0.0063(11)
C17 0.0716(13) 0.0927(16) 0.0681(12) 0.0018(11) 0.0280(10) -0.0040(12)
C13 0.0667(13) 0.134(2) 0.0794(13) 0.0084(14) 0.0294(10) 0.0039(14)
C20 0.094(2) 0.146(3) 0.132(2) 0.035(2) 0.0671(19) 0.0098(19)
C14 0.0731(15) 0.144(2) 0.1020(17) 0.0295(17) 0.0319(13) 0.0202(15)
N1 0.0841(12) 0.0770(11) 0.0853(11) 0.0027(9) 0.0450(10) -0.0034(9)
C2 0.0908(15) 0.0946(16) 0.0887(14) 0.0042(13) 0.0465(12) 0.0088(13)
C5 0.0860(14) 0.0764(13) 0.0876(13) 0.0023(11) 0.0513(12) -0.0057(12)
C1 0.0812(13) 0.0780(13) 0.0847(14) 0.0053(11) 0.0471(12) -0.0023(11)
C11 0.0953(18) 0.119(2) 0.0983(17) -0.0108(16) 0.0380(14) 0.0032(17)
C9 0.093(2) 0.158(3) 0.1028(19) -0.012(2) 0.0331(16) -0.027(2)
C4 0.1029(18) 0.0915(16) 0.0958(16) -0.0053(13) 0.0567(14) 0.0051(14)
C6 0.0850(15) 0.0844(15) 0.0896(14) -0.0012(12) 0.0498(12) -0.0134(13)
C3 0.1050(18) 0.0968(18) 0.1051(17) 0.0057(14) 0.0588(15) 0.0204(15)
C10 0.097(2) 0.143(3) 0.120(2) -0.007(2) 0.0344(17) 0.0084(19)
C7 0.119(2) 0.111(2) 0.121(2) -0.0269(18) 0.0397(18) -0.0006(18)
C8 0.124(3) 0.156(3) 0.125(2) -0.045(2) 0.033(2) -0.020(2)
C22A 0.090(4) 0.108(5) 0.083(4) 0.004(3) 0.041(3) -0.002(3)
C22B 0.074(4) 0.178(8) 0.104(5) 0.070(5) 0.038(4) 0.013(5)
C18B 0.079(3) 0.118(4) 0.096(3) 0.041(3) 0.037(3) 0.014(3)
C18A 0.101(4) 0.123(5) 0.112(4) 0.019(4) 0.049(3) 0.003(4)
C19B 0.105(4) 0.113(4) 0.106(4) 0.039(4) 0.059(4) 0.014(4)
C19A 0.114(5) 0.150(7) 0.142(6) 0.040(5) 0.072(5) -0.002(5)

loop_
_atom_type_symbol
_atom_type_description
_atom_type_scat_dispersion_real
_atom_type_scat_dispersion_imag
_atom_type_scat_source
C C 0.0033 0.0016 'International Tables Vol C Tables 4.2.6.8 and 6.1.1.4'
H H 0.0000 0.0000 'International Tables Vol C Tables 4.2.6.8 and 6.1.1.4'
N N 0.0061 0.0033 'International Tables Vol C Tables 4.2.6.8 and 6.1.1.4'

loop_
_geom_angle_atom_site_label_1
_geom_angle_atom_site_label_2
_geom_angle_atom_site_label_3
_geom_angle
_geom_angle_site_symmetry_3
C12 N2 C16 118.94(18) .
N2 C12 C12 116.3(2) 3_556
N2 C12 C13 122.2(2) .
C13 C12 C12 121.5(2) 3_556
C20 C21A H21A 119.9 .
C22A C21A H21A 119.9 .
C22A C21A C20 120.2(7) .
C16 C15 H15 120.4 .
C14 C15 H15 120.4 .
C14 C15 C16 119.3(2) .
C20 C21B H21B 118.3 .
C20 C21B C22B 123.4(7) .
C22B C21B H21B 118.3 .
N2 C16 C15 121.5(2) .
N2 C16 C17 116.41(19) .
C15 C16 C17 122.1(2) .
C22A C17 C16 118.4(3) .
C22B C17 C16 124.3(3) .
C22B C17 C18B 113.3(4) .
C18B C17 C16 122.3(3) .
C18A C17 C16 119.7(3) .
C18A C17 C22A 121.3(4) .
C12 C13 H13 120.6 .
C12 C13 C14 118.8(2) .
C14 C13 H13 120.6 .
C21A C20 H20A 120.9 .
C21B C20 H20 120.8 .
C21B C20 C19B 118.5(5) .
C19B C20 H20 120.8 .
C19A C20 C21A 118.1(5) .
C19A C20 H20A 120.9 .
C15 C14 C13 119.3(2) .
C15 C14 H14 120.3 .
C13 C14 H14 120.3 .
C1 N1 C5 118.37(19) .
C1 C2 H2 120.5 .
C3 C2 H2 120.5 .
C3 C2 C1 118.9(2) .
N1 C5 C4 121.7(2) .
N1 C5 C6 115.5(2) .
C4 C5 C6 122.9(2) .
N1 C1 C2 122.4(2) .
N1 C1 C1 115.6(3) 3_676
C2 C1 C1 122.0(3) 3_676
C6 C11 H11 119.1 .
C6 C11 C10 121.8(3) .
C10 C11 H11 119.1 .
C10 C9 H9 120.5 .
C8 C9 H9 120.5 .
C8 C9 C10 118.9(3) .
C5 C4 H4 120.2 .
C5 C4 C3 119.7(2) .
C3 C4 H4 120.2 .
C11 C6 C5 120.7(2) .
C11 C6 C7 116.9(2) .
C7 C6 C5 122.4(2) .
C2 C3 C4 119.0(2) .
C2 C3 H3 120.5 .
C4 C3 H3 120.5 .
C11 C10 H10 120.0 .
C9 C10 C11 120.0(3) .
C9 C10 H10 120.0 .
C6 C7 H7 119.5 .
C8 C7 C6 121.1(3) .
C8 C7 H7 119.5 .
C9 C8 C7 121.3(3) .
C9 C8 H8 119.4 .
C7 C8 H8 119.4 .
C21A C22A C17 118.4(7) .
C21A C22A H22A 120.8 .
C17 C22A H22A 120.8 .
C21B C22B H22B 117.8 .
C17 C22B C21B 124.3(6) .
C17 C22B H22B 117.8 .
C17 C18B H18B 119.6 .
C19B C18B C17 120.8(4) .
C19B C18B H18B 119.6 .
C17 C18A H18A 120.4 .
C17 C18A C19A 119.3(6) .
C19A C18A H18A 120.4 .
C20 C19B H19B 120.2 .
C18B C19B C20 119.6(5) .
C18B C19B H19B 120.2 .
C20 C19A C18A 121.8(6) .
C20 C19A H19A 119.1 .
C18A C19A H19A 119.1 .

loop_
_geom_bond_atom_site_label_1
_geom_bond_atom_site_label_2
_geom_bond_distance
_geom_bond_site_symmetry_2
N2 C12 1.337(2) .
N2 C16 1.350(3) .
C12 C12 1.495(4) 3_556
C12 C13 1.382(3) .
C21A H21A 0.9300 .
C21A C20 1.466(10) .
C21A C22A 1.367(11) .
C15 H15 0.9300 .
C15 C16 1.384(3) .
C15 C14 1.371(3) .
C21B H21B 0.9300 .
C21B C20 1.253(9) .
C21B C22B 1.371(10) .
C16 C17 1.481(3) .
C17 C22A 1.432(8) .
C17 C22B 1.284(7) .
C17 C18B 1.453(5) .
C17 C18A 1.366(7) .
C13 H13 0.9300 .
C13 C14 1.385(3) .
C20 H20A 0.9300 .
C20 H20 0.9300 .
C20 C19B 1.367(6) .
C20 C19A 1.366(8) .
C14 H14 0.9300 .
N1 C5 1.355(3) .
N1 C1 1.343(3) .
C2 H2 0.9300 .
C2 C1 1.384(3) .
C2 C3 1.378(3) .
C5 C4 1.375(3) .
C5 C6 1.488(3) .
C1 C1 1.489(4) 3_676
C11 H11 0.9300 .
C11 C6 1.364(3) .
C11 C10 1.388(4) .
C9 H9 0.9300 .
C9 C10 1.359(4) .
C9 C8 1.347(5) .
C4 H4 0.9300 .
C4 C3 1.379(3) .
C6 C7 1.379(3) .
C3 H3 0.9300 .
C10 H10 0.9300 .
C7 H7 0.9300 .
C7 C8 1.374(4) .
C8 H8 0.9300 .
C22A H22A 0.9300 .
C22B H22B 0.9300 .
C18B H18B 0.9300 .
C18B C19B 1.367(7) .
C18A H18A 0.9300 .
C18A C19A 1.398(8) .
C19B H19B 0.9300 .
C19A H19A 0.9300 .

loop_
_geom_torsion_atom_site_label_1
_geom_torsion_atom_site_label_2
_geom_torsion_atom_site_label_3
_geom_torsion_atom_site_label_4
_geom_torsion
_geom_torsion_site_symmetry_1
_geom_torsion_site_symmetry_4
N2 C12 C13 C14 0.3(3) . .
N2 C16 C17 C22A 25.5(4) . .
N2 C16 C17 C22B -19.6(6) . .
N2 C16 C17 C18B 157.4(4) . .
N2 C16 C17 C18A -145.7(4) . .
C12 N2 C16 C15 -0.2(3) . .
C12 N2 C16 C17 178.97(17) . .
C12 C12 C13 C14 179.4(2) 3_556 .
C12 C13 C14 C15 -0.3(4) . .
C21A C20 C19A C18A -6.9(10) . .
C15 C16 C17 C22A -155.3(3) . .
C15 C16 C17 C22B 159.5(6) . .
C15 C16 C17 C18B -23.4(5) . .
C15 C16 C17 C18A 33.4(4) . .
C21B C20 C19B C18B 2.6(11) . .
C16 N2 C12 C12 -179.2(2) . 3_556
C16 N2 C12 C13 -0.1(3) . .
C16 C15 C14 C13 0.0(4) . .
C16 C17 C22A C21A -179.9(5) . .
C16 C17 C22B C21B -178.8(8) . .
C16 C17 C18B C19B 179.5(5) . .
C16 C17 C18A C19A 179.8(5) . .
C17 C18B C19B C20 0.1(10) . .
C17 C18A C19A C20 -0.7(11) . .
C20 C21A C22A C17 0.8(9) . .
C20 C21B C22B C17 -1.5(18) . .
C14 C15 C16 N2 0.3(4) . .
C14 C15 C16 C17 -178.9(2) . .
N1 C5 C4 C3 -1.4(3) . .
N1 C5 C6 C11 5.9(3) . .
N1 C5 C6 C7 -175.5(2) . .
C5 N1 C1 C2 -0.3(3) . .
C5 N1 C1 C1 -178.9(2) . 3_676
C5 C4 C3 C2 1.1(4) . .
C5 C6 C7 C8 -179.4(3) . .
C1 N1 C5 C4 0.9(3) . .
C1 N1 C5 C6 -178.47(17) . .
C1 C2 C3 C4 -0.5(3) . .
C11 C6 C7 C8 -0.7(4) . .
C4 C5 C6 C11 -173.5(2) . .
C4 C5 C6 C7 5.1(3) . .
C6 C5 C4 C3 178.0(2) . .
C6 C11 C10 C9 -0.8(4) . .
C6 C7 C8 C9 0.9(5) . .
C3 C2 C1 N1 0.1(3) . .
C3 C2 C1 C1 178.7(2) . 3_676
C10 C11 C6 C5 179.4(2) . .
C10 C11 C6 C7 0.6(4) . .
C10 C9 C8 C7 -1.0(5) . .
C8 C9 C10 C11 1.0(5) . .
C22A C21A C20 C19A 6.8(10) . .
C22A C17 C18A C19A 8.8(8) . .
C22B C21B C20 C19B -2.1(15) . .
C22B C17 C18B C19B -3.2(9) . .
C18B C17 C22B C21B 4.0(12) . .
C18A C17 C22A C21A -8.7(8) . .
